data_7015239
loop_
_publ_author_name
'Jones, Jennifer E.'
'Kariuki, Benson M.'
'Ward, Benjamin D.'
'Pope, Simon J. A.'

_publ_section_title
;
 Amino-anthraquinone chromophores functionalised with 3-picolyl units:
 structures, luminescence, DFT and their coordination chemistry with
 cationic Re(I) di-imine complexes.
;
_journal_issue 14
_journal_name_full 'Dalton transactions (Cambridge, England : 2003)'
_journal_page_first 3498
_journal_page_last 3509
_journal_paper_doi 10.1039/c0dt01383h
_journal_volume 40
_journal_year 2011
_chemical_formula_sum 'C37 H26.5 B F4 N4 O6.25 Re'
_chemical_formula_weight 900.13
_chemical_name_systematic
;
?
;
_space_group_IT_number 14
_symmetry_cell_setting monoclinic
_symmetry_space_group_name_Hall '-P 2ybc'
_symmetry_space_group_name_H-M 'P 1 21/c 1'
_atom_sites_solution_hydrogens geom
_atom_sites_solution_primary direct
_atom_sites_solution_secondary difmap
_audit_creation_method SHELXL-97
_cell_angle_alpha 90.00
_cell_angle_beta 93.748(3)
_cell_angle_gamma 90.00
_cell_formula_units_Z 4
_cell_length_a 16.9330(9)
_cell_length_b 10.8110(6)
_cell_length_c 18.6920(11)
_cell_measurement_temperature 150(2)
_cell_volume 3414.5(3)
_computing_structure_refinement 'SHELXL-97 (Sheldrick, 1997)'
_diffrn_ambient_temperature 150(2)
_diffrn_measured_fraction_theta_full 0.983
_diffrn_measured_fraction_theta_max 0.983
_diffrn_radiation_monochromator graphite
_diffrn_radiation_source 'fine-focus sealed tube'
_diffrn_radiation_type MoK\a
_diffrn_radiation_wavelength 0.71073
_diffrn_reflns_av_R_equivalents 0.0719
_diffrn_reflns_av_sigmaI/netI 0.0864
_diffrn_reflns_limit_h_max 16
_diffrn_reflns_limit_h_min -16
_diffrn_reflns_limit_k_max 10
_diffrn_reflns_limit_k_min -10
_diffrn_reflns_limit_l_max 18
_diffrn_reflns_limit_l_min -18
_diffrn_reflns_number 6488
_diffrn_reflns_theta_full 20.87
_diffrn_reflns_theta_max 20.87
_diffrn_reflns_theta_min 2.45
_exptl_absorpt_coefficient_mu 3.636
_exptl_absorpt_correction_T_max 0.8682
_exptl_absorpt_correction_T_min 0.3241
_exptl_crystal_density_diffrn 1.751
_exptl_crystal_density_method 'not measured'
_exptl_crystal_F_000 1770
_exptl_crystal_size_max 0.40
_exptl_crystal_size_mid 0.10
_exptl_crystal_size_min 0.04
_refine_diff_density_max 0.691
_refine_diff_density_min -0.933
_refine_diff_density_rms 0.120
_refine_ls_extinction_method none
_refine_ls_goodness_of_fit_ref 1.201
_refine_ls_hydrogen_treatment mixed
_refine_ls_matrix_type full
_refine_ls_number_parameters 481
_refine_ls_number_reflns 3545
_refine_ls_number_restraints 0
_refine_ls_restrained_S_all 1.201
_refine_ls_R_factor_all 0.1018
_refine_ls_R_factor_gt 0.0741
_refine_ls_shift/su_max 0.000
_refine_ls_shift/su_mean 0.000
_refine_ls_structure_factor_coef Fsqd
_refine_ls_weighting_details 'calc w=1/[\s^2^(Fo^2^)+(0.0410P)^2^+28.9940P] where P=(Fo^2^+2Fc^2^)/3'
_refine_ls_weighting_scheme calc
_refine_ls_wR_factor_gt 0.1405
_refine_ls_wR_factor_ref 0.1498
_reflns_number_gt 2794
_reflns_number_total 3545
_reflns_threshold_expression >2sigma(I)
_cod_data_source_file c0dt01383h.txt
_cod_data_source_block sjp0912
_cod_depositor_comments
;
The following automatic conversions were performed:
'_symmetry_cell_setting' value 'Monoclinic' changed to 'monoclinic'
according to '/home/saulius/struct/CIF-dictionaries/cif_core.dic'
dictionary named 'cif_core.dic' version 2.4.1 from 2010-06-29.

Automatic conversion script
Id: cif_fix_enum 1555 2011-01-17 13:19:09Z saulius 
;
_cod_original_sg_symbol_H-M P21/c
_cod_original_formula_sum 'C37 H26.50 B F4 N4 O6.25 Re'
_cod_database_code 7015239

loop_
_symmetry_equiv_pos_as_xyz
'x, y, z'
'-x, y+1/2, -z+1/2'
'-x, -y, -z'
'x, -y-1/2, z-1/2'

loop_
_atom_site_label
_atom_site_type_symbol
_atom_site_fract_x
_atom_site_fract_y
_atom_site_fract_z
_atom_site_U_iso_or_equiv
_atom_site_adp_type
_atom_site_occupancy
_atom_site_symmetry_multiplicity
_atom_site_calc_flag
_atom_site_refinement_flags
_atom_site_disorder_assembly
_atom_site_disorder_group
C1 C 0.2147(12) 0.3394(19) -0.2205(10) 0.074(5) Uani 1 1 d . . .
H1A H 0.1639 0.3212 -0.2004 0.111 Uiso 1 1 calc R . .
H1B H 0.2057 0.3624 -0.2710 0.111 Uiso 1 1 calc R . .
H1C H 0.2406 0.4080 -0.1939 0.111 Uiso 1 1 calc R . .
C2 C 0.2670(13) 0.2264(17) -0.2143(11) 0.070(6) Uani 1 1 d . . .
C3 C 0.3290(12) 0.210(2) -0.2599(9) 0.065(6) Uani 1 1 d . . .
H3 H 0.3407 0.2750 -0.2921 0.078 Uiso 1 1 calc R . .
C4 C 0.3725(11) 0.106(2) -0.2590(9) 0.059(5) Uani 1 1 d . . .
H4 H 0.4159 0.0981 -0.2884 0.070 Uiso 1 1 calc R . .
C5 C 0.3524(10) 0.0080(18) -0.2138(9) 0.051(5) Uani 1 1 d . . .
C6 C 0.2919(9) 0.0269(15) -0.1677(8) 0.038(4) Uani 1 1 d . . .
C7 C 0.3889(11) -0.1089(19) -0.2150(9) 0.059(5) Uani 1 1 d . . .
H7 H 0.4317 -0.1216 -0.2446 0.071 Uiso 1 1 calc R . .
C8 C 0.3645(10) -0.2015(19) -0.1755(9) 0.055(5) Uani 1 1 d . . .
H8 H 0.3904 -0.2793 -0.1775 0.066 Uiso 1 1 calc R . .
C9 C 0.3021(10) -0.1883(13) -0.1313(8) 0.041(4) Uani 1 1 d . . .
C10 C 0.2670(9) -0.0700(15) -0.1263(8) 0.039(4) Uani 1 1 d . . .
C11 C 0.2669(12) -0.2840(18) -0.0919(9) 0.065(6) Uani 1 1 d . . .
H11 H 0.2877 -0.3655 -0.0921 0.078 Uiso 1 1 calc R . .
C12 C 0.2022(9) -0.2573(16) -0.0534(8) 0.046(5) Uani 1 1 d . . .
H12 H 0.1771 -0.3222 -0.0292 0.055 Uiso 1 1 calc R . .
C13 C 0.1732(9) -0.1382(16) -0.0492(8) 0.048(4) Uani 1 1 d . . .
C14 C 0.1035(12) -0.1227(15) -0.0043(11) 0.069(6) Uani 1 1 d . . .
H14A H 0.0683 -0.0587 -0.0254 0.104 Uiso 1 1 calc R . .
H14B H 0.1221 -0.0982 0.0444 0.104 Uiso 1 1 calc R . .
H14C H 0.0747 -0.2012 -0.0025 0.104 Uiso 1 1 calc R . .
C15 C 0.3632(12) 0.2167(19) -0.0241(9) 0.056(5) Uani 1 1 d . . .
H15 H 0.3529 0.2812 -0.0580 0.067 Uiso 1 1 calc R . .
C16 C 0.4343(11) 0.2132(18) 0.0117(10) 0.059(5) Uani 1 1 d . . .
H16 H 0.4725 0.2753 0.0037 0.071 Uiso 1 1 calc R . .
C17 C 0.4526(11) 0.1181(19) 0.0609(11) 0.064(6) Uani 1 1 d . . .
H17 H 0.5037 0.1129 0.0850 0.077 Uiso 1 1 calc R . .
C18 C 0.3961(11) 0.034(2) 0.0735(9) 0.061(5) Uani 1 1 d . . .
C19 C 0.3253(11) 0.0431(18) 0.0368(9) 0.056(5) Uani 1 1 d . . .
H19 H 0.2854 -0.0155 0.0460 0.067 Uiso 1 1 calc R . .
C20 C 0.4125(12) -0.073(2) 0.1251(10) 0.076(6) Uani 1 1 d . . .
H20A H 0.4441 -0.1366 0.1016 0.091 Uiso 1 1 calc R . .
H20B H 0.4443 -0.0430 0.1678 0.091 Uiso 1 1 calc R . .
C21 C 0.3172(11) -0.250(2) 0.1301(9) 0.061(5) Uani 1 1 d . . .
C22 C 0.3589(12) -0.322(2) 0.0826(10) 0.066(6) Uani 1 1 d . . .
H22 H 0.4027 -0.2868 0.0608 0.079 Uiso 1 1 calc R . .
C23 C 0.3386(14) -0.440(3) 0.0673(10) 0.087(7) Uani 1 1 d . . .
H23 H 0.3686 -0.4852 0.0352 0.104 Uiso 1 1 calc R . .
C24 C 0.2744(13) -0.497(2) 0.0974(10) 0.066(6) Uani 1 1 d . . .
C25 C 0.2281(12) -0.4248(18) 0.1425(9) 0.058(5) Uani 1 1 d . . .
C26 C 0.2501(10) -0.3013(16) 0.1596(9) 0.047(5) Uani 1 1 d . . .
C27 C 0.1625(12) -0.483(2) 0.1762(11) 0.069(6) Uani 1 1 d . . .
C28 C 0.1157(11) -0.410(2) 0.2219(10) 0.062(5) Uani 1 1 d . . .
C29 C 0.1336(11) -0.2863(19) 0.2395(9) 0.056(5) Uani 1 1 d . . .
C30 C 0.2024(11) -0.229(2) 0.2073(10) 0.061(5) Uani 1 1 d . . .
C31 C 0.0493(13) -0.463(2) 0.2505(11) 0.074(6) Uani 1 1 d . . .
H31 H 0.0352 -0.5461 0.2397 0.089 Uiso 1 1 calc R . .
C32 C 0.0038(12) -0.392(2) 0.2951(12) 0.078(7) Uani 1 1 d . . .
H32 H -0.0432 -0.4259 0.3120 0.094 Uiso 1 1 calc R . .
C33 C 0.0258(12) -0.276(2) 0.3146(10) 0.067(5) Uani 1 1 d . . .
H33 H -0.0029 -0.2309 0.3482 0.080 Uiso 1 1 calc R . .
C34 C 0.0895(11) -0.2240(18) 0.2855(9) 0.060(5) Uani 1 1 d . . .
H34 H 0.1036 -0.1413 0.2978 0.072 Uiso 1 1 calc R . .
C35 C 0.1845(11) 0.332(2) -0.0614(10) 0.069(6) Uani 1 1 d . . .
C36 C 0.0825(11) 0.1631(18) -0.1109(9) 0.058(5) Uani 1 1 d . . .
C37 C 0.1437(10) 0.1535(18) 0.0226(12) 0.061(5) Uani 1 1 d . . .
O1 O 0.2611(9) -0.6157(15) 0.0838(7) 0.091(5) Uani 1 1 d . . .
H1 H 0.2213 -0.6391 0.1047 0.136 Uiso 1 1 calc R . .
O2 O 0.1474(9) -0.5950(15) 0.1641(8) 0.090(4) Uani 1 1 d . . .
O3 O 0.2188(8) -0.1195(12) 0.2246(7) 0.070(4) Uani 1 1 d . . .
O4 O 0.1186(8) 0.1574(14) 0.0794(7) 0.077(4) Uani 1 1 d . . .
O5 O 0.0179(9) 0.1739(14) -0.1335(7) 0.083(4) Uani 1 1 d . . .
O6 O 0.1812(9) 0.4383(15) -0.0579(8) 0.090(5) Uani 1 1 d . . .
N1 N 0.2523(8) 0.1388(14) -0.1675(7) 0.049(4) Uani 1 1 d . . .
N2 N 0.2070(8) -0.0444(14) -0.0841(7) 0.050(4) Uani 1 1 d . . .
N3 N 0.3075(7) 0.1366(14) -0.0151(7) 0.045(3) Uani 1 1 d . . .
N4 N 0.3406(9) -0.1302(15) 0.1478(7) 0.065(4) Uani 1 1 d . . .
H4A H 0.3101 -0.0861 0.1744 0.078 Uiso 1 1 calc R . .
Re1 Re 0.18654(4) 0.15233(7) -0.06905(4) 0.0489(3) Uani 1 1 d . . .
B1 B 0.4378(16) -0.546(3) -0.1452(12) 0.069(7) Uani 1 1 d . . .
F1 F 0.4689(6) -0.6600(10) -0.1441(6) 0.081(3) Uani 1 1 d . . .
F2 F 0.4290(13) -0.5040(15) -0.2130(9) 0.175(9) Uani 1 1 d . . .
F3 F 0.4819(10) -0.4575(18) -0.1128(13) 0.200(10) Uani 1 1 d . . .
F4 F 0.3650(8) -0.5413(12) -0.1196(8) 0.118(5) Uani 1 1 d . . .
O7 O 0.0000 0.5000 0.0000 0.15(2) Uiso 0.50 2 d SP . .

loop_
_atom_site_aniso_label
_atom_site_aniso_U_11
_atom_site_aniso_U_22
_atom_site_aniso_U_33
_atom_site_aniso_U_23
_atom_site_aniso_U_13
_atom_site_aniso_U_12
C1 0.086(14) 0.057(13) 0.079(13) 0.009(12) 0.012(10) 0.010(13)
C2 0.094(16) 0.030(12) 0.083(14) 0.003(12) -0.012(13) -0.003(11)
C3 0.083(15) 0.059(14) 0.056(12) 0.000(10) 0.036(11) -0.017(13)
C4 0.058(13) 0.064(14) 0.055(12) -0.011(11) 0.017(9) -0.016(11)
C5 0.052(12) 0.049(13) 0.051(11) -0.006(10) -0.005(9) 0.007(10)
C6 0.033(9) 0.031(11) 0.054(10) 0.003(9) 0.017(8) -0.008(8)
C7 0.062(13) 0.069(16) 0.047(11) 0.003(10) 0.005(9) -0.010(12)
C8 0.044(11) 0.076(15) 0.046(11) -0.026(11) 0.005(9) 0.008(10)
C9 0.061(12) 0.015(10) 0.047(10) -0.004(8) -0.007(9) -0.008(8)
C10 0.038(10) 0.039(12) 0.040(9) -0.012(9) 0.003(8) 0.000(9)
C11 0.085(15) 0.044(12) 0.060(12) -0.004(10) -0.040(12) 0.017(11)
C12 0.041(10) 0.035(11) 0.067(12) -0.021(9) 0.033(9) -0.015(9)
C13 0.054(11) 0.024(11) 0.067(11) 0.017(10) 0.011(9) 0.002(9)
C14 0.084(14) 0.027(12) 0.101(15) 0.004(10) 0.038(12) -0.008(10)
C15 0.055(13) 0.070(14) 0.044(10) 0.014(9) 0.011(10) -0.006(11)
C16 0.055(13) 0.058(13) 0.067(12) 0.002(11) 0.012(11) -0.029(10)
C17 0.036(11) 0.077(16) 0.080(14) -0.005(12) 0.004(10) -0.021(11)
C18 0.039(12) 0.096(17) 0.050(11) 0.004(11) 0.014(9) -0.006(12)
C19 0.064(14) 0.049(12) 0.056(11) 0.003(11) 0.020(10) -0.008(10)
C20 0.069(14) 0.094(17) 0.062(12) 0.013(13) -0.012(10) -0.005(13)
C21 0.060(13) 0.075(16) 0.046(11) 0.011(11) 0.002(10) 0.003(12)
C22 0.056(12) 0.082(18) 0.058(13) 0.006(12) 0.003(10) -0.012(12)
C23 0.076(17) 0.14(3) 0.044(12) -0.005(15) -0.003(12) 0.002(17)
C24 0.078(16) 0.070(16) 0.047(12) -0.018(12) -0.010(11) 0.018(13)
C25 0.075(14) 0.048(14) 0.050(11) -0.007(10) -0.005(10) 0.005(11)
C26 0.050(11) 0.046(12) 0.047(10) 0.011(9) 0.014(9) 0.009(9)
C27 0.069(14) 0.055(15) 0.086(15) -0.020(12) 0.023(12) -0.012(12)
C28 0.041(12) 0.075(16) 0.068(13) -0.002(12) -0.011(10) -0.014(11)
C29 0.064(13) 0.051(13) 0.055(11) 0.007(10) 0.004(10) -0.005(11)
C30 0.053(13) 0.060(15) 0.069(13) 0.009(12) -0.005(10) -0.025(11)
C31 0.074(15) 0.064(14) 0.082(14) 0.007(12) -0.012(12) -0.024(13)
C32 0.045(12) 0.090(19) 0.101(17) 0.018(14) 0.025(12) 0.002(13)
C33 0.059(14) 0.070(17) 0.074(13) 0.005(12) 0.022(11) 0.000(12)
C34 0.060(13) 0.060(12) 0.060(11) -0.024(11) 0.010(10) 0.006(11)
C35 0.043(10) 0.092(19) 0.071(12) -0.015(14) 0.009(9) -0.006(13)
C36 0.048(12) 0.054(12) 0.072(12) 0.011(11) 0.003(9) 0.005(11)
C37 0.042(10) 0.037(11) 0.104(16) 0.013(13) -0.002(10) 0.010(10)
O1 0.101(12) 0.088(13) 0.085(10) -0.029(9) 0.017(8) 0.008(9)
O2 0.112(12) 0.061(10) 0.099(11) -0.010(8) 0.021(9) -0.008(9)
O3 0.084(10) 0.046(9) 0.082(9) 0.004(7) 0.022(7) -0.003(7)
O4 0.083(9) 0.077(10) 0.076(9) -0.007(9) 0.037(8) -0.022(9)
O5 0.067(9) 0.091(12) 0.091(9) -0.007(9) 0.004(8) 0.017(9)
O6 0.103(12) 0.051(10) 0.116(12) 0.022(10) 0.009(9) 0.015(10)
N1 0.056(9) 0.045(10) 0.047(8) 0.017(8) 0.004(6) -0.010(9)
N2 0.047(10) 0.048(10) 0.053(9) 0.017(8) -0.015(8) -0.005(8)
N3 0.036(8) 0.048(9) 0.053(8) -0.011(8) 0.011(6) -0.001(8)
N4 0.068(11) 0.067(13) 0.061(9) 0.016(9) -0.001(8) -0.017(9)
Re1 0.0504(5) 0.0360(4) 0.0610(5) -0.0005(5) 0.0092(3) 0.0035(4)
B1 0.078(18) 0.08(2) 0.049(14) 0.001(14) 0.010(12) -0.036(17)
F1 0.075(7) 0.042(7) 0.127(9) 0.008(7) 0.016(6) 0.027(6)
F2 0.30(2) 0.121(14) 0.118(12) 0.049(10) 0.078(13) 0.103(15)
F3 0.121(13) 0.140(15) 0.33(3) -0.119(18) -0.075(15) 0.028(12)
F4 0.103(10) 0.062(8) 0.197(14) 0.018(9) 0.079(10) 0.015(7)

loop_
_atom_type_symbol
_atom_type_description
_atom_type_scat_dispersion_real
_atom_type_scat_dispersion_imag
_atom_type_scat_source
C C 0.0033 0.0016 'International Tables Vol C Tables 4.2.6.8 and 6.1.1.4'
H H 0.0000 0.0000 'International Tables Vol C Tables 4.2.6.8 and 6.1.1.4'
O O 0.0106 0.0060 'International Tables Vol C Tables 4.2.6.8 and 6.1.1.4'
N N 0.0061 0.0033 'International Tables Vol C Tables 4.2.6.8 and 6.1.1.4'
Re Re -1.0185 7.2310 'International Tables Vol C Tables 4.2.6.8 and 6.1.1.4'
B B 0.0013 0.0007 'International Tables Vol C Tables 4.2.6.8 and 6.1.1.4'
F F 0.0171 0.0103 'International Tables Vol C Tables 4.2.6.8 and 6.1.1.4'

loop_
_geom_angle_atom_site_label_1
_geom_angle_atom_site_label_2
_geom_angle_atom_site_label_3
_geom_angle
_geom_angle_site_symmetry_1
_geom_angle_site_symmetry_3
_geom_angle_publ_flag
C2 C1 H1A 109.5 . . ?
C2 C1 H1B 109.5 . . ?
H1A C1 H1B 109.5 . . ?
C2 C1 H1C 109.5 . . ?
H1A C1 H1C 109.5 . . ?
H1B C1 H1C 109.5 . . ?
N1 C2 C3 119.6(18) . . ?
N1 C2 C1 119.7(19) . . ?
C3 C2 C1 120.7(19) . . ?
C4 C3 C2 121.5(18) . . ?
C4 C3 H3 119.2 . . ?
C2 C3 H3 119.2 . . ?
C3 C4 C5 119.0(16) . . ?
C3 C4 H4 120.5 . . ?
C5 C4 H4 120.5 . . ?
C6 C5 C7 118.8(17) . . ?
C6 C5 C4 118.4(17) . . ?
C7 C5 C4 122.7(17) . . ?
N1 C6 C10 119.7(13) . . ?
N1 C6 C5 120.3(15) . . ?
C10 C6 C5 119.8(16) . . ?
C8 C7 C5 121.1(17) . . ?
C8 C7 H7 119.5 . . ?
C5 C7 H7 119.5 . . ?
C7 C8 C9 122.0(18) . . ?
C7 C8 H8 119.0 . . ?
C9 C8 H8 119.0 . . ?
C8 C9 C10 118.0(15) . . ?
C8 C9 C11 126.4(17) . . ?
C10 C9 C11 115.5(16) . . ?
N2 C10 C6 116.0(14) . . ?
N2 C10 C9 123.8(15) . . ?
C6 C10 C9 120.2(14) . . ?
C12 C11 C9 119.5(17) . . ?
C12 C11 H11 120.3 . . ?
C9 C11 H11 120.3 . . ?
C11 C12 C13 121.4(16) . . ?
C11 C12 H12 119.3 . . ?
C13 C12 H12 119.3 . . ?
N2 C13 C12 120.5(14) . . ?
N2 C13 C14 124.0(15) . . ?
C12 C13 C14 115.5(14) . . ?
C13 C14 H14A 109.5 . . ?
C13 C14 H14B 109.5 . . ?
H14A C14 H14B 109.5 . . ?
C13 C14 H14C 109.5 . . ?
H14A C14 H14C 109.5 . . ?
H14B C14 H14C 109.5 . . ?
N3 C15 C16 123.5(17) . . ?
N3 C15 H15 118.2 . . ?
C16 C15 H15 118.2 . . ?
C15 C16 C17 120.1(17) . . ?
C15 C16 H16 119.9 . . ?
C17 C16 H16 119.9 . . ?
C18 C17 C16 118.7(17) . . ?
C18 C17 H17 120.7 . . ?
C16 C17 H17 120.7 . . ?
C19 C18 C17 118.5(19) . . ?
C19 C18 C20 120.0(18) . . ?
C17 C18 C20 121.4(18) . . ?
C18 C19 N3 122.9(17) . . ?
C18 C19 H19 118.5 . . ?
N3 C19 H19 118.5 . . ?
N4 C20 C18 112.7(15) . . ?
N4 C20 H20A 109.0 . . ?
C18 C20 H20A 109.0 . . ?
N4 C20 H20B 109.0 . . ?
C18 C20 H20B 109.0 . . ?
H20A C20 H20B 107.8 . . ?
N4 C21 C22 121.4(18) . . ?
N4 C21 C26 119.9(18) . . ?
C22 C21 C26 119(2) . . ?
C23 C22 C21 122(2) . . ?
C23 C22 H22 119.1 . . ?
C21 C22 H22 119.1 . . ?
C22 C23 C24 122(2) . . ?
C22 C23 H23 119.1 . . ?
C24 C23 H23 119.1 . . ?
O1 C24 C23 118(2) . . ?
O1 C24 C25 123(2) . . ?
C23 C24 C25 118(2) . . ?
C26 C25 C24 120.1(19) . . ?
C26 C25 C27 120.5(17) . . ?
C24 C25 C27 119.1(19) . . ?
C21 C26 C25 119.3(18) . . ?
C21 C26 C30 121.3(17) . . ?
C25 C26 C30 119.3(17) . . ?
O2 C27 C28 121.4(19) . . ?
O2 C27 C25 119.6(18) . . ?
C28 C27 C25 119.0(18) . . ?
C31 C28 C29 118(2) . . ?
C31 C28 C27 119(2) . . ?
C29 C28 C27 122.8(19) . . ?
C34 C29 C28 120.2(19) . . ?
C34 C29 C30 122.2(19) . . ?
C28 C29 C30 117.6(19) . . ?
O3 C30 C26 122.4(17) . . ?
O3 C30 C29 117.1(19) . . ?
C26 C30 C29 120.4(18) . . ?
C28 C31 C32 119(2) . . ?
C28 C31 H31 120.3 . . ?
C32 C31 H31 120.3 . . ?
C33 C32 C31 121(2) . . ?
C33 C32 H32 119.5 . . ?
C31 C32 H32 119.5 . . ?
C32 C33 C34 119(2) . . ?
C32 C33 H33 120.5 . . ?
C34 C33 H33 120.5 . . ?
C29 C34 C33 122.3(19) . . ?
C29 C34 H34 118.8 . . ?
C33 C34 H34 118.8 . . ?
O6 C35 Re1 178(2) . . ?
O5 C36 Re1 176.2(17) . . ?
O4 C37 Re1 178.0(18) . . ?
C24 O1 H1 109.5 . . ?
C2 N1 C6 120.8(15) . . ?
C2 N1 Re1 128.9(13) . . ?
C6 N1 Re1 109.3(10) . . ?
C13 N2 C10 119.1(15) . . ?
C13 N2 Re1 126.4(12) . . ?
C10 N2 Re1 114.0(11) . . ?
C15 N3 C19 116.1(14) . . ?
C15 N3 Re1 122.9(13) . . ?
C19 N3 Re1 120.7(11) . . ?
C21 N4 C20 123.8(17) . . ?
C21 N4 H4A 118.1 . . ?
C20 N4 H4A 118.1 . . ?
C36 Re1 C37 88.4(7) . . ?
C36 Re1 C35 87.1(8) . . ?
C37 Re1 C35 85.3(8) . . ?
C36 Re1 N2 99.1(7) . . ?
C37 Re1 N2 101.3(7) . . ?
C35 Re1 N2 171.0(7) . . ?
C36 Re1 N1 99.5(6) . . ?
C37 Re1 N1 171.5(6) . . ?
C35 Re1 N1 98.0(7) . . ?
N2 Re1 N1 74.7(5) . . ?
C36 Re1 N3 177.5(6) . . ?
C37 Re1 N3 89.2(6) . . ?
C35 Re1 N3 93.6(7) . . ?
N2 Re1 N3 80.5(5) . . ?
N1 Re1 N3 82.8(5) . . ?
F3 B1 F1 116(2) . . ?
F3 B1 F2 102(2) . . ?
F1 B1 F2 110(2) . . ?
F3 B1 F4 108(2) . . ?
F1 B1 F4 113.2(19) . . ?
F2 B1 F4 106(2) . . ?

loop_
_geom_bond_atom_site_label_1
_geom_bond_atom_site_label_2
_geom_bond_distance
_geom_bond_site_symmetry_2
_geom_bond_publ_flag
C1 C2 1.51(3) . ?
C1 H1A 0.9800 . ?
C1 H1B 0.9800 . ?
C1 H1C 0.9800 . ?
C2 N1 1.32(2) . ?
C2 C3 1.41(3) . ?
C3 C4 1.35(2) . ?
C3 H3 0.9500 . ?
C4 C5 1.41(2) . ?
C4 H4 0.9500 . ?
C5 C6 1.40(2) . ?
C5 C7 1.41(2) . ?
C6 N1 1.38(2) . ?
C6 C10 1.38(2) . ?
C7 C8 1.33(2) . ?
C7 H7 0.9500 . ?
C8 C9 1.39(2) . ?
C8 H8 0.9500 . ?
C9 C10 1.42(2) . ?
C9 C11 1.42(2) . ?
C10 N2 1.355(19) . ?
C11 C12 1.38(2) . ?
C11 H11 0.9500 . ?
C12 C13 1.38(2) . ?
C12 H12 0.9500 . ?
C13 N2 1.353(19) . ?
C13 C14 1.50(2) . ?
C14 H14A 0.9800 . ?
C14 H14B 0.9800 . ?
C14 H14C 0.9800 . ?
C15 N3 1.30(2) . ?
C15 C16 1.34(2) . ?
C15 H15 0.9500 . ?
C16 C17 1.40(2) . ?
C16 H16 0.9500 . ?
C17 C18 1.35(2) . ?
C17 H17 0.9500 . ?
C18 C19 1.35(2) . ?
C18 C20 1.52(3) . ?
C19 N3 1.42(2) . ?
C19 H19 0.9500 . ?
C20 N4 1.45(2) . ?
C20 H20A 0.9900 . ?
C20 H20B 0.9900 . ?
C21 N4 1.39(2) . ?
C21 C22 1.41(3) . ?
C21 C26 1.41(2) . ?
C22 C23 1.34(3) . ?
C22 H22 0.9500 . ?
C23 C24 1.40(3) . ?
C23 H23 0.9500 . ?
C24 O1 1.33(2) . ?
C24 C25 1.42(3) . ?
C25 C26 1.42(2) . ?
C25 C27 1.45(3) . ?
C26 C30 1.46(3) . ?
C27 O2 1.26(2) . ?
C27 C28 1.44(3) . ?
C28 C31 1.40(3) . ?
C28 C29 1.41(3) . ?
C29 C34 1.35(2) . ?
C29 C30 1.48(2) . ?
C30 O3 1.26(2) . ?
C31 C32 1.40(3) . ?
C31 H31 0.9500 . ?
C32 C33 1.35(3) . ?
C32 H32 0.9500 . ?
C33 C34 1.36(2) . ?
C33 H33 0.9500 . ?
C34 H34 0.9500 . ?
C35 O6 1.15(2) . ?
C35 Re1 1.95(3) . ?
C36 O5 1.152(19) . ?
C36 Re1 1.88(2) . ?
C37 O4 1.17(2) . ?
C37 Re1 1.90(2) . ?
O1 H1 0.8400 . ?
N1 Re1 2.217(13) . ?
N2 Re1 2.177(15) . ?
N3 Re1 2.230(12) . ?
N4 H4A 0.8800 . ?
B1 F3 1.33(3) . ?
B1 F1 1.34(3) . ?
B1 F2 1.35(2) . ?
B1 F4 1.35(3) . ?
